data_7007746
loop_
_publ_author_name
'Koshevoy, Igor O.'
'Lahuerta, Pascual'
'Sana\'u, Mercedes'
'Ubeda, M. Angeles'
'Dom\'enech, Antonio'

_publ_section_title
;
 Dinuclear palladium(II) compounds with bridging cyclometalated
 phosphines. Synthesis, crystal structure and electrochemical study.
;
_journal_issue 46
_journal_name_full 'Dalton transactions (Cambridge, England : 2003)'
_journal_page_first 5536
_journal_page_last 5541
_journal_paper_doi 10.1039/b609829k
_journal_year 2006
_chemical_formula_sum 'C50 H28 F10 O4 P2 Pd2'
_chemical_formula_weight 1157.46
_chemical_name_systematic
;
?
;
_space_group_IT_number 2
_symmetry_cell_setting triclinic
_symmetry_space_group_name_Hall '-P 1'
_symmetry_space_group_name_H-M 'P -1'
_atom_sites_solution_hydrogens geom
_atom_sites_solution_primary direct
_atom_sites_solution_secondary difmap
_audit_creation_method SHELXL-97
_cell_angle_alpha 95.5460(5)
_cell_angle_beta 96.0410(5)
_cell_angle_gamma 113.1221(5)
_cell_formula_units_Z 4
_cell_length_a 14.56300(10)
_cell_length_b 14.9110(2)
_cell_length_c 23.1350(3)
_cell_measurement_reflns_used 36173
_cell_measurement_temperature 293(2)
_cell_measurement_theta_max 27.485
_cell_measurement_theta_min 0.998
_cell_volume 4541.94(9)
_computing_cell_refinement 'HKL Scalepak(Otwinowski & Minor,97)'
_computing_data_collection 'Kappa CCD'
_computing_data_reduction 'Denzo & Scalepak(Otwinowski & Minor97)'
_computing_molecular_graphics 'SHELXTL 6.10 (Bruker AXS)'
_computing_publication_material 'SHELXTL 6.10 (Bruker AXS)'
_computing_structure_refinement 'SHELXL-97 (Sheldrick, 1997)'
_computing_structure_solution 'SHELXS-97 (Sheldrick, 1990)'
_diffrn_ambient_temperature 293(2)
_diffrn_measured_fraction_theta_full 0.971
_diffrn_measured_fraction_theta_max 0.971
_diffrn_measurement_device_type KappaCCD
_diffrn_measurement_method CCD
_diffrn_radiation_monochromator graphite
_diffrn_radiation_source 'fine-focus sealed tube'
_diffrn_radiation_type MoK\a
_diffrn_radiation_wavelength 0.71073
_diffrn_reflns_av_R_equivalents 0.0861
_diffrn_reflns_av_sigmaI/netI 0.0797
_diffrn_reflns_limit_h_max 18
_diffrn_reflns_limit_h_min -18
_diffrn_reflns_limit_k_max 19
_diffrn_reflns_limit_k_min -19
_diffrn_reflns_limit_l_max 30
_diffrn_reflns_limit_l_min -26
_diffrn_reflns_number 47438
_diffrn_reflns_theta_full 27.46
_diffrn_reflns_theta_max 27.46
_diffrn_reflns_theta_min 1.50
_exptl_absorpt_coefficient_mu 0.949
_exptl_absorpt_correction_type none
_exptl_crystal_colour yellow
_exptl_crystal_density_diffrn 1.693
_exptl_crystal_density_method 'not measured'
_exptl_crystal_description prism
_exptl_crystal_F_000 2288
_exptl_crystal_size_max 0.24
_exptl_crystal_size_mid 0.23
_exptl_crystal_size_min 0.23
_refine_diff_density_max 0.945
_refine_diff_density_min -1.129
_refine_diff_density_rms 0.237
_refine_ls_extinction_method none
_refine_ls_goodness_of_fit_ref 1.017
_refine_ls_hydrogen_treatment constr
_refine_ls_matrix_type full
_refine_ls_number_parameters 1225
_refine_ls_number_reflns 20179
_refine_ls_number_restraints 0
_refine_ls_restrained_S_all 1.017
_refine_ls_R_factor_all 0.1002
_refine_ls_R_factor_gt 0.0614
_refine_ls_shift/su_max 0.001
_refine_ls_shift/su_mean 0.000
_refine_ls_structure_factor_coef Fsqd
_refine_ls_weighting_details 'calc w=1/[\s^2^(Fo^2^)+(0.1153P)^2^+5.7391P] where P=(Fo^2^+2Fc^2^)/3'
_refine_ls_weighting_scheme calc
_refine_ls_wR_factor_gt 0.1611
_refine_ls_wR_factor_ref 0.2005
_reflns_number_gt 13849
_reflns_number_total 20179
_reflns_threshold_expression >2sigma(I)
_cod_data_source_file b609829k.txt
_cod_data_source_block Compound6
_cod_original_sg_symbol_H-M P-1
_cod_database_code 7007746

loop_
_symmetry_equiv_pos_as_xyz
'x, y, z'
'-x, -y, -z'

loop_
_atom_site_label
_atom_site_type_symbol
_atom_site_fract_x
_atom_site_fract_y
_atom_site_fract_z
_atom_site_U_iso_or_equiv
_atom_site_adp_type
_atom_site_occupancy
_atom_site_symmetry_multiplicity
_atom_site_calc_flag
_atom_site_refinement_flags
_atom_site_disorder_assembly
_atom_site_disorder_group
Pd1 Pd 0.52850(4) 0.85248(3) 0.01221(2) 0.03969(13) Uani 1 1 d . . .
P1 P 0.65045(13) 0.88394(12) -0.04343(7) 0.0426(3) Uani 1 1 d . . .
F1 F 0.3906(5) 0.6106(5) -0.2028(2) 0.105(2) Uani 1 1 d . . .
O1 O 0.4089(3) 0.7848(3) -0.0609(2) 0.0490(10) Uani 1 1 d . . .
C1 C 0.3872(5) 0.7006(5) -0.0879(3) 0.0482(15) Uani 1 1 d . . .
Pd2 Pd 0.52127(4) 0.66748(3) 0.00573(2) 0.03848(12) Uani 1 1 d . . .
P2 P 0.62161(12) 0.71577(11) 0.09234(7) 0.0387(3) Uani 1 1 d . . .
F2 F 0.2409(6) 0.5565(6) -0.2925(2) 0.145(3) Uani 1 1 d . . .
O2 O 0.4260(4) 0.6405(3) -0.0777(2) 0.0511(11) Uani 1 1 d . . .
C2 C 0.3667(5) 0.7121(5) 0.0664(3) 0.0433(13) Uani 1 1 d . . .
Pd3 Pd 0.18746(3) 0.07648(3) 0.503792(19) 0.03782(12) Uani 1 1 d . . .
P3 P 0.22494(12) 0.06349(11) 0.59783(7) 0.0391(3) Uani 1 1 d . . .
F3 F 0.0693(5) 0.5853(5) -0.2781(3) 0.129(3) Uani 1 1 d . . .
O3 O 0.4120(4) 0.8031(3) 0.0660(2) 0.0528(11) Uani 1 1 d . . .
Pd4 Pd 0.37186(3) 0.08503(3) 0.48705(2) 0.04034(13) Uani 1 1 d . . .
P4 P 0.42853(12) 0.24930(12) 0.50569(7) 0.0412(3) Uani 1 1 d . . .
O4 O 0.3871(3) 0.6433(3) 0.0442(2) 0.0475(10) Uani 1 1 d . . .
F4 F 0.0530(5) 0.6663(5) -0.1731(4) 0.125(2) Uani 1 1 d . . .
O5 O 0.1436(3) -0.0781(3) 0.4726(2) 0.0483(10) Uani 1 1 d . . .
F5 F 0.2018(4) 0.7176(5) -0.0827(3) 0.1033(19) Uani 1 1 d . . .
O6 O 0.3022(3) -0.0706(3) 0.4745(2) 0.0548(12) Uani 1 1 d . . .
F6 F 0.1764(4) 0.5542(4) 0.0204(2) 0.0783(13) Uani 1 1 d . . .
O7 O 0.1700(4) 0.0920(4) 0.4129(2) 0.0571(12) Uani 1 1 d . . .
F7 F 0.0255(4) 0.4828(4) 0.0824(3) 0.115(2) Uani 1 1 d . . .
F8 F 0.0434(5) 0.5682(5) 0.1941(3) 0.129(3) Uani 1 1 d . . .
O8 O 0.3130(4) 0.0746(4) 0.39587(19) 0.0513(11) Uani 1 1 d . . .
F9 F 0.2143(6) 0.7272(5) 0.2430(3) 0.112(2) Uani 1 1 d . . .
F10 F 0.3635(4) 0.8014(4) 0.1807(2) 0.0813(14) Uani 1 1 d . . .
C11 C 0.6963(5) 0.7863(5) -0.0490(3) 0.0453(14) Uani 1 1 d . . .
F11 F 0.0582(5) -0.2504(6) 0.3823(4) 0.139(3) Uani 1 1 d . . .
C12 C 0.6456(5) 0.6956(5) -0.0308(3) 0.0438(14) Uani 1 1 d . . .
F12 F -0.0135(6) -0.4478(8) 0.3775(7) 0.255(8) Uani 1 1 d . . .
C13 C 0.6793(5) 0.6213(5) -0.0409(3) 0.0502(15) Uani 1 1 d . . .
H13 H 0.6469 0.5612 -0.0278 0.060 Uiso 1 1 calc R . .
F13 F 0.0609(8) -0.5247(5) 0.4611(7) 0.246(7) Uani 1 1 d . . .
C14 C 0.7613(6) 0.6363(6) -0.0704(3) 0.063(2) Uani 1 1 d . . .
H14 H 0.7818 0.5853 -0.0782 0.076 Uiso 1 1 calc R . .
F14 F 0.2053(9) -0.4051(7) 0.5499(6) 0.192(5) Uani 1 1 d . . .
C15 C 0.8123(6) 0.7255(6) -0.0882(3) 0.065(2) Uani 1 1 d . . .
H15 H 0.8676 0.7349 -0.1075 0.078 Uiso 1 1 calc R . .
F15 F 0.2802(6) -0.2105(6) 0.5518(3) 0.116(2) Uani 1 1 d . . .
F16 F 0.1624(6) 0.2056(5) 0.3196(3) 0.110(2) Uani 1 1 d . . .
C16 C 0.7813(5) 0.8011(6) -0.0774(3) 0.0557(17) Uani 1 1 d . . .
H16 H 0.8164 0.8619 -0.0888 0.067 Uiso 1 1 calc R . .
F17 F 0.0816(7) 0.1626(6) 0.2059(3) 0.137(3) Uani 1 1 d . . .
F18 F 0.0738(6) 0.0001(5) 0.1387(2) 0.122(2) Uani 1 1 d . . .
F19 F 0.1483(6) -0.1206(5) 0.1870(2) 0.119(2) Uani 1 1 d . . .
F20 F 0.2197(5) -0.0839(4) 0.3015(2) 0.0948(17) Uani 1 1 d . . .
C21 C 0.6013(5) 0.8890(5) -0.1183(3) 0.0492(15) Uani 1 1 d . . .
C22 C 0.5433(6) 0.9423(6) -0.1275(3) 0.0593(18) Uani 1 1 d . . .
H22 H 0.5270 0.9720 -0.0952 0.071 Uiso 1 1 calc R . .
C23 C 0.5093(7) 0.9527(7) -0.1826(4) 0.076(2) Uani 1 1 d . . .
H23 H 0.4719 0.9904 -0.1875 0.091 Uiso 1 1 calc R . .
C24 C 0.5305(8) 0.9070(7) -0.2312(4) 0.084(3) Uani 1 1 d . . .
H24 H 0.5062 0.9129 -0.2688 0.101 Uiso 1 1 calc R . .
C25 C 0.5873(7) 0.8531(7) -0.2239(3) 0.071(2) Uani 1 1 d . . .
H25 H 0.6028 0.8238 -0.2566 0.085 Uiso 1 1 calc R . .
C26 C 0.6221(6) 0.8419(5) -0.1676(3) 0.0600(18) Uani 1 1 d . . .
H26 H 0.6587 0.8035 -0.1629 0.072 Uiso 1 1 calc R . .
C31 C 0.7632(5) 0.9994(5) -0.0224(3) 0.0472(14) Uani 1 1 d . . .
C32 C 0.8459(6) 1.0033(6) 0.0131(4) 0.065(2) Uani 1 1 d . . .
H32 H 0.8469 0.9454 0.0243 0.078 Uiso 1 1 calc R . .
C33 C 0.9274(6) 1.0905(6) 0.0326(4) 0.075(2) Uani 1 1 d . . .
H33 H 0.9826 1.0925 0.0578 0.090 Uiso 1 1 calc R . .
C34 C 0.9266(6) 1.1764(6) 0.0142(4) 0.068(2) Uani 1 1 d . . .
H34 H 0.9820 1.2361 0.0270 0.081 Uiso 1 1 calc R . .
C35 C 0.8475(6) 1.1740(5) -0.0213(4) 0.068(2) Uani 1 1 d . . .
H35 H 0.8477 1.2319 -0.0332 0.082 Uiso 1 1 calc R . .
C36 C 0.7645(6) 1.0852(5) -0.0407(4) 0.0600(18) Uani 1 1 d . . .
H36 H 0.7097 1.0836 -0.0661 0.072 Uiso 1 1 calc R . .
C41 C 0.6651(5) 0.8484(4) 0.1161(3) 0.0425(13) Uani 1 1 d . . .
C42 C 0.6349(5) 0.9082(4) 0.0830(3) 0.0435(13) Uani 1 1 d . . .
C43 C 0.6754(6) 1.0097(5) 0.1030(3) 0.0540(16) Uani 1 1 d . . .
H43 H 0.6586 1.0514 0.0808 0.065 Uiso 1 1 calc R . .
C44 C 0.7407(6) 1.0481(5) 0.1561(4) 0.064(2) Uani 1 1 d . . .
H44 H 0.7671 1.1156 0.1691 0.077 Uiso 1 1 calc R . .
C45 C 0.7670(6) 0.9889(5) 0.1894(3) 0.0609(19) Uani 1 1 d . . .
H45 H 0.8096 1.0155 0.2253 0.073 Uiso 1 1 calc R . .
C46 C 0.7303(5) 0.8901(5) 0.1697(3) 0.0500(15) Uani 1 1 d . . .
H46 H 0.7490 0.8498 0.1923 0.060 Uiso 1 1 calc R . .
C51 C 0.7381(5) 0.6950(4) 0.0995(3) 0.0416(13) Uani 1 1 d . . .
C52 C 0.8292(5) 0.7717(5) 0.0949(3) 0.0555(17) Uani 1 1 d . . .
H52 H 0.8316 0.8344 0.0924 0.067 Uiso 1 1 calc R . .
C53 C 0.9154(6) 0.7554(6) 0.0939(4) 0.070(2) Uani 1 1 d . . .
H53 H 0.9758 0.8072 0.0909 0.084 Uiso 1 1 calc R . .
C54 C 0.9133(7) 0.6651(7) 0.0973(4) 0.079(3) Uani 1 1 d . . .
H54 H 0.9723 0.6550 0.0968 0.095 Uiso 1 1 calc R . .
C55 C 0.8250(8) 0.5881(7) 0.1014(5) 0.085(3) Uani 1 1 d . . .
H55 H 0.8237 0.5256 0.1031 0.102 Uiso 1 1 calc R . .
C56 C 0.7379(6) 0.6032(5) 0.1029(4) 0.0615(19) Uani 1 1 d . . .
H56 H 0.6781 0.5508 0.1062 0.074 Uiso 1 1 calc R . .
C61 C 0.5506(5) 0.6541(5) 0.1479(3) 0.0438(13) Uani 1 1 d . . .
C62 C 0.5102(6) 0.5528(5) 0.1418(3) 0.0592(18) Uani 1 1 d . . .
H62 H 0.5210 0.5166 0.1102 0.071 Uiso 1 1 calc R . .
C63 C 0.4529(7) 0.5040(6) 0.1829(4) 0.071(2) Uani 1 1 d . . .
H63 H 0.4288 0.4357 0.1796 0.085 Uiso 1 1 calc R . .
C64 C 0.4321(7) 0.5555(6) 0.2274(3) 0.071(2) Uani 1 1 d . . .
H64 H 0.3933 0.5225 0.2543 0.085 Uiso 1 1 calc R . .
C65 C 0.4687(6) 0.6566(6) 0.2327(4) 0.068(2) Uani 1 1 d . . .
H65 H 0.4534 0.6917 0.2630 0.082 Uiso 1 1 calc R . .
C66 C 0.5278(6) 0.7064(6) 0.1936(3) 0.0571(17) Uani 1 1 d . . .
H66 H 0.5525 0.7748 0.1976 0.069 Uiso 1 1 calc R . .
C71 C 0.3029(5) 0.6677(5) -0.1395(3) 0.0503(15) Uani 1 1 d . . .
C72 C 0.2153(6) 0.6806(6) -0.1344(4) 0.0637(19) Uani 1 1 d . . .
C73 C 0.1380(7) 0.6537(7) -0.1803(5) 0.077(2) Uani 1 1 d . . .
C74 C 0.1468(8) 0.6121(7) -0.2325(4) 0.085(3) Uani 1 1 d . . .
C75 C 0.2317(8) 0.5962(7) -0.2402(4) 0.084(3) Uani 1 1 d . . .
C76 C 0.3084(6) 0.6238(6) -0.1935(3) 0.065(2) Uani 1 1 d . . .
C81 C 0.2770(5) 0.6787(5) 0.0989(3) 0.0484(15) Uani 1 1 d . . .
C82 C 0.1889(6) 0.5979(5) 0.0757(3) 0.0562(17) Uani 1 1 d . . .
C83 C 0.1092(6) 0.5606(6) 0.1062(5) 0.075(2) Uani 1 1 d . . .
C84 C 0.1175(8) 0.6039(8) 0.1624(5) 0.083(3) Uani 1 1 d . . .
C85 C 0.2033(8) 0.6832(7) 0.1880(4) 0.075(2) Uani 1 1 d . . .
C86 C 0.2824(6) 0.7233(6) 0.1555(3) 0.0602(18) Uani 1 1 d . . .
C87 C 0.3572(5) 0.0837(5) 0.6152(3) 0.0437(14) Uani 1 1 d . . .
C88 C 0.4168(5) 0.0838(5) 0.5712(3) 0.0470(14) Uani 1 1 d . . .
C89 C 0.5085(6) 0.0787(6) 0.5849(4) 0.0620(19) Uani 1 1 d . . .
H89 H 0.5459 0.0751 0.5552 0.074 Uiso 1 1 calc R . .
C90 C 0.5456(6) 0.0789(7) 0.6426(4) 0.073(2) Uani 1 1 d . . .
H90 H 0.6071 0.0740 0.6514 0.087 Uiso 1 1 calc R . .
C91 C 0.4922(6) 0.0863(6) 0.6869(4) 0.065(2) Uani 1 1 d . . .
H91 H 0.5192 0.0906 0.7259 0.078 Uiso 1 1 calc R . .
C92 C 0.3976(5) 0.0875(5) 0.6733(3) 0.0521(16) Uani 1 1 d . . .
H92 H 0.3607 0.0909 0.7032 0.063 Uiso 1 1 calc R . .
C93 C 0.1536(5) -0.0616(5) 0.6108(3) 0.0460(14) Uani 1 1 d . . .
C94 C 0.1939(6) -0.1132(6) 0.6442(4) 0.067(2) Uani 1 1 d . . .
H94 H 0.2617 -0.0838 0.6611 0.080 Uiso 1 1 calc R . .
C95 C 0.1353(8) -0.2073(7) 0.6528(5) 0.094(3) Uani 1 1 d . . .
H95 H 0.1646 -0.2406 0.6751 0.113 Uiso 1 1 calc R . .
C96 C 0.0360(9) -0.2527(7) 0.6295(5) 0.093(3) Uani 1 1 d . . .
H96 H -0.0027 -0.3160 0.6365 0.112 Uiso 1 1 calc R . .
C97 C -0.0069(7) -0.2043(6) 0.5956(4) 0.080(3) Uani 1 1 d . . .
H97 H -0.0747 -0.2349 0.5789 0.096 Uiso 1 1 calc R . .
C98 C 0.0520(5) -0.1092(5) 0.5864(3) 0.0579(17) Uani 1 1 d . . .
H98 H 0.0227 -0.0767 0.5634 0.070 Uiso 1 1 calc R . .
C99 C 0.2027(5) 0.1421(5) 0.6550(3) 0.0448(14) Uani 1 1 d . . .
C100 C 0.1094(6) 0.1142(6) 0.6736(3) 0.0607(19) Uani 1 1 d . . .
H100 H 0.0584 0.0523 0.6591 0.073 Uiso 1 1 calc R . .
C101 C 0.0921(8) 0.1785(9) 0.7138(4) 0.090(3) Uani 1 1 d . . .
H101 H 0.0295 0.1589 0.7265 0.108 Uiso 1 1 calc R . .
C102 C 0.1642(8) 0.2688(8) 0.7349(4) 0.080(3) Uani 1 1 d . . .
H102 H 0.1509 0.3113 0.7616 0.096 Uiso 1 1 calc R . .
C103 C 0.2567(7) 0.2982(6) 0.7173(3) 0.068(2) Uani 1 1 d . . .
H103 H 0.3064 0.3607 0.7320 0.081 Uiso 1 1 calc R . .
C104 C 0.2767(6) 0.2351(5) 0.6777(3) 0.0537(16) Uani 1 1 d . . .
H104 H 0.3401 0.2552 0.6661 0.064 Uiso 1 1 calc R . .
C105 C 0.3354(5) 0.2878(5) 0.5350(3) 0.0435(13) Uani 1 1 d . . .
C106 C 0.2347(5) 0.2201(4) 0.5313(3) 0.0404(13) Uani 1 1 d . . .
C107 C 0.1644(6) 0.2562(5) 0.5488(3) 0.0516(16) Uani 1 1 d . . .
H107 H 0.0970 0.2129 0.5461 0.062 Uiso 1 1 calc R . .
C108 C 0.1933(6) 0.3544(5) 0.5699(3) 0.0568(18) Uani 1 1 d . . .
H108 H 0.1456 0.3773 0.5806 0.068 Uiso 1 1 calc R . .
C109 C 0.2929(6) 0.4186(5) 0.5751(3) 0.0593(19) Uani 1 1 d . . .
H109 H 0.3128 0.4845 0.5905 0.071 Uiso 1 1 calc R . .
C110 C 0.3645(6) 0.3862(5) 0.5574(3) 0.0540(17) Uani 1 1 d . . .
H110 H 0.4316 0.4304 0.5607 0.065 Uiso 1 1 calc R . .
C111 C 0.5487(5) 0.3298(5) 0.5518(3) 0.0470(15) Uani 1 1 d . . .
C112 C 0.5738(6) 0.3131(6) 0.6079(3) 0.0619(19) Uani 1 1 d . . .
H112 H 0.5280 0.2607 0.6228 0.074 Uiso 1 1 calc R . .
C113 C 0.6651(6) 0.3725(6) 0.6423(3) 0.069(2) Uani 1 1 d . . .
H113 H 0.6814 0.3587 0.6794 0.083 Uiso 1 1 calc R . .
C114 C 0.7323(6) 0.4528(6) 0.6214(4) 0.067(2) Uani 1 1 d . . .
H114 H 0.7937 0.4933 0.6447 0.080 Uiso 1 1 calc R . .
C115 C 0.7091(6) 0.4725(6) 0.5675(4) 0.066(2) Uani 1 1 d . . .
H115 H 0.7540 0.5271 0.5538 0.079 Uiso 1 1 calc R . .
C116 C 0.6184(5) 0.4115(5) 0.5323(3) 0.0554(17) Uani 1 1 d . . .
H116 H 0.6038 0.4252 0.4949 0.066 Uiso 1 1 calc R . .
C117 C 0.1698(6) -0.2253(5) 0.4663(4) 0.064(2) Uani 1 1 d . . .
C118 C 0.0966(8) -0.2861(8) 0.4238(6) 0.104(4) Uani 1 1 d . . .
C119 C 0.0586(10) -0.3934(12) 0.4215(9) 0.145(8) Uani 1 1 d . . .
C120 C 0.1026(12) -0.4242(11) 0.4688(12) 0.163(11) Uani 1 1 d . . .
C121 C 0.1688(13) -0.3671(10) 0.5088(8) 0.126(6) Uani 1 1 d . . .
C122 C 0.2072(9) -0.2669(7) 0.5094(6) 0.088(3) Uani 1 1 d . . .
C123 C 0.1921(5) 0.0606(6) 0.3156(3) 0.0548(17) Uani 1 1 d . . .
C124 C 0.1554(7) 0.1202(7) 0.2883(4) 0.073(2) Uani 1 1 d . . .
C125 C 0.1155(8) 0.1015(8) 0.2288(4) 0.086(3) Uani 1 1 d . . .
C126 C 0.1122(7) 0.0189(8) 0.1962(4) 0.078(2) Uani 1 1 d . . .
C127 C 0.1502(7) -0.0404(7) 0.2204(4) 0.076(2) Uani 1 1 d . . .
C128 C 0.1891(6) -0.0190(6) 0.2794(3) 0.0631(19) Uani 1 1 d . . .
C129 C 0.4450(5) 0.2948(5) 0.4354(3) 0.0487(15) Uani 1 1 d . . .
C130 C 0.3944(7) 0.3469(6) 0.4129(3) 0.067(2) Uani 1 1 d . . .
H130 H 0.3472 0.3588 0.4330 0.081 Uiso 1 1 calc R . .
C131 C 0.4137(8) 0.3826(7) 0.3595(4) 0.080(3) Uani 1 1 d . . .
H131 H 0.3785 0.4174 0.3441 0.096 Uiso 1 1 calc R . .
C132 C 0.4828(9) 0.3667(7) 0.3305(4) 0.088(3) Uani 1 1 d . . .
H132 H 0.4958 0.3912 0.2954 0.105 Uiso 1 1 calc R . .
C133 C 0.5346(7) 0.3134(7) 0.3531(3) 0.074(2) Uani 1 1 d . . .
H133 H 0.5832 0.3034 0.3336 0.089 Uiso 1 1 calc R . .
C134 C 0.5139(6) 0.2758(6) 0.4042(3) 0.0613(19) Uani 1 1 d . . .
H134 H 0.5460 0.2374 0.4182 0.074 Uiso 1 1 calc R . .
C135 C 0.2094(5) -0.1139(5) 0.4714(3) 0.0495(15) Uani 1 1 d . . .
C136 C 0.2306(6) 0.0783(5) 0.3815(3) 0.0501(16) Uani 1 1 d . . .

loop_
_atom_site_aniso_label
_atom_site_aniso_U_11
_atom_site_aniso_U_22
_atom_site_aniso_U_33
_atom_site_aniso_U_23
_atom_site_aniso_U_13
_atom_site_aniso_U_12
Pd1 0.0411(3) 0.0317(2) 0.0468(3) 0.00782(18) 0.0051(2) 0.01545(19)
P1 0.0448(9) 0.0377(8) 0.0472(9) 0.0122(6) 0.0072(7) 0.0173(7)
F1 0.093(4) 0.141(5) 0.069(3) -0.012(3) 0.022(3) 0.041(4)
O1 0.048(3) 0.039(2) 0.055(3) 0.0038(19) -0.004(2) 0.015(2)
C1 0.046(4) 0.045(4) 0.047(3) 0.008(3) 0.001(3) 0.012(3)
Pd2 0.0427(3) 0.0312(2) 0.0409(2) 0.00602(17) 0.00341(19) 0.01507(19)
P2 0.0420(8) 0.0340(8) 0.0393(8) 0.0068(6) 0.0051(6) 0.0147(7)
F2 0.152(7) 0.180(7) 0.048(3) -0.018(4) 0.003(4) 0.021(5)
O2 0.054(3) 0.046(3) 0.051(3) 0.003(2) -0.003(2) 0.022(2)
C2 0.038(3) 0.047(4) 0.046(3) 0.008(3) 0.004(3) 0.018(3)
Pd3 0.0371(2) 0.0412(3) 0.0398(2) 0.00904(18) 0.00927(18) 0.0192(2)
P3 0.0393(8) 0.0397(8) 0.0422(8) 0.0130(6) 0.0111(6) 0.0175(7)
F3 0.114(5) 0.116(5) 0.104(4) 0.023(4) -0.062(4) 0.007(4)
O3 0.054(3) 0.045(3) 0.063(3) 0.011(2) 0.018(2) 0.021(2)
Pd4 0.0374(2) 0.0408(3) 0.0456(3) 0.00566(19) 0.01132(19) 0.0178(2)
P4 0.0436(8) 0.0397(8) 0.0424(8) 0.0104(6) 0.0150(7) 0.0161(7)
O4 0.038(2) 0.041(2) 0.062(3) 0.009(2) 0.009(2) 0.0141(19)
F4 0.080(4) 0.111(5) 0.174(7) 0.000(4) -0.037(4) 0.048(4)
O5 0.042(2) 0.042(2) 0.060(3) 0.002(2) 0.009(2) 0.017(2)
F5 0.085(4) 0.129(5) 0.103(4) -0.028(4) 0.000(3) 0.065(4)
O6 0.045(3) 0.037(2) 0.080(3) 0.003(2) 0.012(2) 0.015(2)
F6 0.059(3) 0.068(3) 0.086(3) -0.006(2) -0.006(2) 0.010(2)
O7 0.068(3) 0.076(3) 0.040(2) 0.015(2) 0.015(2) 0.039(3)
F7 0.059(3) 0.085(4) 0.172(6) 0.019(4) 0.022(4) -0.003(3)
F8 0.107(5) 0.135(6) 0.170(7) 0.070(5) 0.095(5) 0.046(4)
O8 0.048(3) 0.062(3) 0.043(2) 0.002(2) 0.007(2) 0.022(2)
F9 0.148(6) 0.145(6) 0.076(4) 0.026(4) 0.054(4) 0.082(5)
F10 0.072(3) 0.082(3) 0.072(3) -0.013(2) 0.004(2) 0.022(3)
C11 0.046(3) 0.043(3) 0.048(3) 0.014(3) 0.010(3) 0.018(3)
F11 0.087(5) 0.153(7) 0.141(6) -0.063(5) -0.036(4) 0.043(5)
C12 0.052(4) 0.043(3) 0.036(3) 0.003(2) 0.002(3) 0.021(3)
F12 0.092(6) 0.162(8) 0.403(18) -0.176(11) 0.028(8) -0.010(5)
C13 0.057(4) 0.045(4) 0.052(4) 0.005(3) 0.007(3) 0.026(3)
F13 0.185(9) 0.043(4) 0.54(2) 0.046(7) 0.215(12) 0.038(5)
C14 0.081(5) 0.061(5) 0.064(5) 0.007(4) 0.018(4) 0.045(4)
F14 0.248(12) 0.133(7) 0.303(13) 0.133(8) 0.160(11) 0.140(8)
C15 0.067(5) 0.087(6) 0.066(5) 0.021(4) 0.030(4) 0.049(5)
F15 0.139(6) 0.119(5) 0.124(5) 0.034(4) 0.015(5) 0.086(5)
F16 0.173(7) 0.112(5) 0.080(4) 0.034(3) 0.027(4) 0.088(5)
C16 0.052(4) 0.059(4) 0.065(4) 0.024(3) 0.020(3) 0.027(3)
F17 0.190(8) 0.148(6) 0.095(4) 0.061(4) -0.003(5) 0.088(6)
F18 0.146(6) 0.127(5) 0.050(3) 0.031(3) -0.014(3) 0.014(4)
F19 0.157(6) 0.112(5) 0.063(3) -0.030(3) -0.019(4) 0.049(4)
F20 0.120(5) 0.097(4) 0.074(3) -0.012(3) -0.018(3) 0.065(4)
C21 0.043(3) 0.048(4) 0.054(4) 0.015(3) 0.004(3) 0.015(3)
C22 0.071(5) 0.057(4) 0.057(4) 0.020(3) 0.009(4) 0.032(4)
C23 0.096(7) 0.081(6) 0.067(5) 0.031(4) 0.010(5) 0.049(5)
C24 0.098(7) 0.095(7) 0.056(5) 0.022(5) -0.008(5) 0.039(6)
C25 0.086(6) 0.084(6) 0.046(4) 0.005(4) 0.007(4) 0.038(5)
C26 0.062(4) 0.055(4) 0.060(4) 0.001(3) -0.003(4) 0.025(4)
C31 0.050(4) 0.043(3) 0.053(4) 0.017(3) 0.015(3) 0.019(3)
C32 0.055(4) 0.057(4) 0.073(5) 0.023(4) -0.004(4) 0.012(4)
C33 0.048(4) 0.066(5) 0.089(6) 0.019(4) -0.010(4) 0.004(4)
C34 0.054(4) 0.052(4) 0.086(6) 0.016(4) 0.007(4) 0.008(4)
C35 0.068(5) 0.040(4) 0.095(6) 0.017(4) 0.006(5) 0.021(4)
C36 0.058(4) 0.044(4) 0.078(5) 0.015(3) 0.001(4) 0.022(3)
C41 0.046(3) 0.034(3) 0.046(3) 0.007(2) 0.007(3) 0.015(3)
C42 0.048(3) 0.038(3) 0.043(3) 0.005(2) 0.007(3) 0.016(3)
C43 0.065(4) 0.040(3) 0.055(4) 0.002(3) 0.005(3) 0.022(3)
C44 0.074(5) 0.033(3) 0.074(5) -0.006(3) 0.006(4) 0.014(3)
C45 0.068(5) 0.049(4) 0.048(4) -0.006(3) 0.000(3) 0.011(4)
C46 0.049(4) 0.044(4) 0.047(3) 0.006(3) -0.004(3) 0.012(3)
C51 0.045(3) 0.038(3) 0.039(3) 0.011(2) 0.004(3) 0.014(3)
C52 0.050(4) 0.053(4) 0.068(4) 0.013(3) 0.009(3) 0.025(3)
C53 0.046(4) 0.069(5) 0.090(6) 0.009(4) 0.012(4) 0.017(4)
C54 0.060(5) 0.095(7) 0.097(7) 0.012(5) 0.010(5) 0.047(5)
C55 0.090(7) 0.071(6) 0.121(8) 0.028(5) 0.028(6) 0.054(6)
C56 0.055(4) 0.041(4) 0.085(5) 0.009(3) 0.012(4) 0.015(3)
C61 0.043(3) 0.051(4) 0.038(3) 0.011(3) 0.001(3) 0.020(3)
C62 0.064(5) 0.043(4) 0.062(4) 0.009(3) 0.012(4) 0.011(3)
C63 0.069(5) 0.051(4) 0.089(6) 0.029(4) 0.024(5) 0.014(4)
C64 0.075(5) 0.075(6) 0.053(4) 0.023(4) 0.020(4) 0.015(5)
C65 0.068(5) 0.073(5) 0.058(4) 0.011(4) 0.023(4) 0.019(4)
C66 0.066(5) 0.053(4) 0.051(4) 0.008(3) 0.015(3) 0.022(4)
C71 0.053(4) 0.044(4) 0.050(4) 0.014(3) 0.004(3) 0.016(3)
C72 0.068(5) 0.052(4) 0.062(5) 0.001(3) -0.011(4) 0.022(4)
C73 0.065(5) 0.068(5) 0.094(7) 0.016(5) -0.016(5) 0.030(4)
C74 0.091(7) 0.067(6) 0.069(6) 0.025(4) -0.028(5) 0.010(5)
C75 0.093(7) 0.082(6) 0.045(4) 0.001(4) -0.003(4) 0.007(5)
C76 0.063(5) 0.071(5) 0.051(4) 0.012(4) 0.007(4) 0.018(4)
C81 0.048(4) 0.046(4) 0.056(4) 0.014(3) 0.008(3) 0.023(3)
C82 0.051(4) 0.050(4) 0.066(5) 0.009(3) 0.004(3) 0.019(3)
C83 0.046(4) 0.057(5) 0.117(8) 0.023(5) 0.019(5) 0.013(4)
C84 0.074(6) 0.081(6) 0.112(8) 0.041(6) 0.044(6) 0.037(5)
C85 0.089(7) 0.092(6) 0.072(5) 0.028(5) 0.035(5) 0.056(6)
C86 0.051(4) 0.065(5) 0.066(5) 0.012(4) 0.001(4) 0.027(4)
C87 0.042(3) 0.042(3) 0.051(4) 0.017(3) 0.009(3) 0.019(3)
C88 0.045(3) 0.043(3) 0.056(4) 0.011(3) 0.012(3) 0.019(3)
C89 0.055(4) 0.078(5) 0.069(5) 0.018(4) 0.019(4) 0.039(4)
C90 0.049(4) 0.081(6) 0.094(6) 0.019(5) -0.005(4) 0.036(4)
C91 0.061(5) 0.073(5) 0.062(4) 0.018(4) -0.004(4) 0.028(4)
C92 0.049(4) 0.054(4) 0.052(4) 0.015(3) 0.008(3) 0.018(3)
C93 0.043(3) 0.040(3) 0.054(4) 0.012(3) 0.011(3) 0.014(3)
C94 0.057(4) 0.057(5) 0.084(5) 0.023(4) 0.000(4) 0.020(4)
C95 0.092(7) 0.061(6) 0.125(9) 0.049(6) 0.006(6) 0.022(5)
C96 0.100(8) 0.051(5) 0.108(8) 0.031(5) 0.009(6) 0.007(5)
C97 0.066(5) 0.060(5) 0.086(6) 0.014(4) 0.010(5) -0.005(4)
C98 0.048(4) 0.057(4) 0.063(4) 0.024(3) 0.004(3) 0.013(3)
C99 0.054(4) 0.051(4) 0.040(3) 0.018(3) 0.014(3) 0.028(3)
C100 0.059(4) 0.071(5) 0.055(4) 0.009(4) 0.018(4) 0.027(4)
C101 0.081(6) 0.122(9) 0.088(7) 0.006(6) 0.044(6) 0.056(6)
C102 0.109(8) 0.094(7) 0.061(5) 0.006(5) 0.027(5) 0.065(6)
C103 0.084(6) 0.064(5) 0.059(5) 0.000(4) -0.004(4) 0.041(5)
C104 0.060(4) 0.057(4) 0.048(4) 0.010(3) 0.009(3) 0.027(4)
C105 0.045(3) 0.043(3) 0.047(3) 0.014(3) 0.015(3) 0.019(3)
C106 0.049(3) 0.034(3) 0.044(3) 0.012(2) 0.015(3) 0.020(3)
C107 0.058(4) 0.058(4) 0.057(4) 0.018(3) 0.023(3) 0.037(3)
C108 0.070(5) 0.060(4) 0.065(4) 0.019(3) 0.028(4) 0.046(4)
C109 0.081(5) 0.046(4) 0.059(4) 0.009(3) 0.022(4) 0.032(4)
C110 0.066(4) 0.035(3) 0.066(4) 0.012(3) 0.030(4) 0.020(3)
C111 0.046(4) 0.046(3) 0.050(4) 0.009(3) 0.019(3) 0.017(3)
C112 0.064(5) 0.059(4) 0.054(4) 0.014(3) 0.014(4) 0.014(4)
C113 0.063(5) 0.081(6) 0.051(4) 0.007(4) 0.004(4) 0.018(4)
C114 0.048(4) 0.068(5) 0.071(5) 0.003(4) 0.010(4) 0.011(4)
C115 0.051(4) 0.048(4) 0.083(6) 0.003(4) 0.022(4) 0.003(3)
C116 0.053(4) 0.056(4) 0.052(4) 0.010(3) 0.010(3) 0.016(3)
C117 0.045(4) 0.047(4) 0.096(6) -0.007(4) 0.020(4) 0.017(3)
C118 0.055(5) 0.086(7) 0.148(11) -0.050(7) -0.002(6) 0.025(5)
C119 0.049(7) 0.110(11) 0.220(19) -0.082(12) 0.025(8) -0.003(7)
C120 0.065(9) 0.077(9) 0.30(3) -0.062(14) 0.067(13) -0.008(7)
C121 0.135(12) 0.081(8) 0.212(16) 0.056(10) 0.100(12) 0.072(9)
C122 0.089(7) 0.055(5) 0.143(10) 0.029(6) 0.054(7) 0.042(5)
C123 0.053(4) 0.070(5) 0.047(4) 0.022(3) 0.014(3) 0.026(4)
C124 0.092(6) 0.079(6) 0.059(5) 0.021(4) 0.024(4) 0.040(5)
C125 0.096(7) 0.101(7) 0.069(6) 0.051(5) 0.019(5) 0.040(6)
C126 0.075(6) 0.091(7) 0.051(4) 0.013(4) 0.003(4) 0.018(5)
C127 0.070(5) 0.087(6) 0.059(5) 0.008(4) 0.003(4) 0.023(5)
C128 0.057(4) 0.072(5) 0.055(4) 0.006(4) 0.003(3) 0.022(4)
C129 0.061(4) 0.041(3) 0.040(3) 0.012(3) 0.016(3) 0.012(3)
C130 0.093(6) 0.072(5) 0.050(4) 0.021(4) 0.026(4) 0.041(5)
C131 0.124(8) 0.079(6) 0.055(5) 0.031(4) 0.028(5) 0.053(6)
C132 0.129(9) 0.073(6) 0.054(5) 0.028(4) 0.036(6) 0.024(6)
C133 0.078(6) 0.079(6) 0.050(4) -0.001(4) 0.025(4) 0.013(5)
C134 0.061(5) 0.063(5) 0.054(4) 0.003(3) 0.019(4) 0.018(4)
C135 0.054(4) 0.039(3) 0.055(4) 0.003(3) 0.011(3) 0.019(3)
C136 0.063(4) 0.055(4) 0.035(3) 0.011(3) 0.011(3) 0.026(3)

loop_
_atom_type_symbol
_atom_type_description
_atom_type_scat_dispersion_real
_atom_type_scat_dispersion_imag
_atom_type_scat_source
C C 0.0033 0.0016 'International Tables Vol C Tables 4.2.6.8 and 6.1.1.4'
H H 0.0000 0.0000 'International Tables Vol C Tables 4.2.6.8 and 6.1.1.4'
O O 0.0106 0.0060 'International Tables Vol C Tables 4.2.6.8 and 6.1.1.4'
P P 0.1023 0.0942 'International Tables Vol C Tables 4.2.6.8 and 6.1.1.4'
F F 0.0171 0.0103 'International Tables Vol C Tables 4.2.6.8 and 6.1.1.4'
Pd Pd -0.9988 1.0072 'International Tables Vol C Tables 4.2.6.8 and 6.1.1.4'

loop_
_geom_angle_atom_site_label_1
_geom_angle_atom_site_label_2
_geom_angle_atom_site_label_3
_geom_angle
_geom_angle_site_symmetry_1
_geom_angle_site_symmetry_3
_geom_angle_publ_flag
C42 Pd1 O1 176.2(2) . . ?
C42 Pd1 O3 91.3(2) . . ?
O1 Pd1 O3 85.71(18) . . ?
C42 Pd1 P1 88.69(18) . . ?
O1 Pd1 P1 94.01(13) . . ?
O3 Pd1 P1 172.26(13) . . ?
C42 Pd1 Pd2 95.29(18) . . ?
O1 Pd1 Pd2 82.25(12) . . ?
O3 Pd1 Pd2 85.45(12) . . ?
P1 Pd1 Pd2 86.85(4) . . ?
C21 P1 C11 106.1(3) . . ?
C21 P1 C31 104.5(3) . . ?
C11 P1 C31 105.8(3) . . ?
C21 P1 Pd1 109.9(2) . . ?
C11 P1 Pd1 111.7(2) . . ?
C31 P1 Pd1 118.0(2) . . ?
C1 O1 Pd1 122.9(4) . . ?
O1 C1 O2 128.8(6) . . ?
O1 C1 C71 114.7(6) . . ?
O2 C1 C71 116.5(6) . . ?
C12 Pd2 O4 177.4(2) . . ?
C12 Pd2 O2 93.3(2) . . ?
O4 Pd2 O2 85.86(18) . . ?
C12 Pd2 P2 87.06(18) . . ?
O4 Pd2 P2 93.47(13) . . ?
O2 Pd2 P2 172.45(12) . . ?
C12 Pd2 Pd1 95.93(18) . . ?
O4 Pd2 Pd1 81.56(12) . . ?
O2 Pd2 Pd1 84.73(12) . . ?
P2 Pd2 Pd1 87.74(4) . . ?
C61 P2 C41 106.6(3) . . ?
C61 P2 C51 106.1(3) . . ?
C41 P2 C51 104.0(3) . . ?
C61 P2 Pd2 109.2(2) . . ?
C41 P2 Pd2 111.6(2) . . ?
C51 P2 Pd2 118.6(2) . . ?
C1 O2 Pd2 118.2(4) . . ?
O4 C2 O3 128.5(6) . . ?
O4 C2 C81 114.2(6) . . ?
O3 C2 C81 117.3(5) . . ?
C106 Pd3 O7 93.8(2) . . ?
C106 Pd3 O5 177.1(2) . . ?
O7 Pd3 O5 85.52(19) . . ?
C106 Pd3 P3 86.02(18) . . ?
O7 Pd3 P3 173.09(14) . . ?
O5 Pd3 P3 94.35(13) . . ?
C106 Pd3 Pd4 95.31(18) . . ?
O7 Pd3 Pd4 84.54(13) . . ?
O5 Pd3 Pd4 81.81(11) . . ?
P3 Pd3 Pd4 88.59(4) . . ?
C93 P3 C99 104.9(3) . . ?
C93 P3 C87 105.1(3) . . ?
C99 P3 C87 106.2(3) . . ?
C93 P3 Pd3 110.0(2) . . ?
C99 P3 Pd3 119.1(2) . . ?
C87 P3 Pd3 110.6(2) . . ?
C2 O3 Pd1 118.5(4) . . ?
C88 Pd4 O6 89.1(2) . . ?
C88 Pd4 O8 175.3(2) . . ?
O6 Pd4 O8 86.6(2) . . ?
C88 Pd4 P4 89.30(19) . . ?
O6 Pd4 P4 172.65(13) . . ?
O8 Pd4 P4 94.69(14) . . ?
C88 Pd4 Pd3 94.65(18) . . ?
O6 Pd4 Pd3 85.48(12) . . ?
O8 Pd4 Pd3 82.98(12) . . ?
P4 Pd4 Pd3 87.49(4) . . ?
C129 P4 C111 101.9(3) . . ?
C129 P4 C105 106.3(3) . . ?
C111 P4 C105 104.3(3) . . ?
C129 P4 Pd4 107.0(2) . . ?
C111 P4 Pd4 124.2(2) . . ?
C105 P4 Pd4 111.7(2) . . ?
C2 O4 Pd2 123.2(4) . . ?
C135 O5 Pd3 120.8(4) . . ?
C135 O6 Pd4 120.3(4) . . ?
C136 O7 Pd3 119.0(4) . . ?
C136 O8 Pd4 121.0(4) . . ?
C12 C11 C16 119.5(6) . . ?
C12 C11 P1 122.2(5) . . ?
C16 C11 P1 118.1(5) . . ?
C13 C12 C11 119.5(6) . . ?
C13 C12 Pd2 118.9(5) . . ?
C11 C12 Pd2 121.6(5) . . ?
C12 C13 C14 120.1(7) . . ?
C12 C13 H13 119.9 . . ?
C14 C13 H13 119.9 . . ?
C15 C14 C13 120.9(6) . . ?
C15 C14 H14 119.5 . . ?
C13 C14 H14 119.5 . . ?
C14 C15 C16 119.7(7) . . ?
C14 C15 H15 120.1 . . ?
C16 C15 H15 120.1 . . ?
C15 C16 C11 120.2(7) . . ?
C15 C16 H16 119.9 . . ?
C11 C16 H16 119.9 . . ?
C22 C21 C26 118.2(7) . . ?
C22 C21 P1 119.7(5) . . ?
C26 C21 P1 122.1(5) . . ?
C23 C22 C21 121.9(7) . . ?
C23 C22 H22 119.1 . . ?
C21 C22 H22 119.1 . . ?
C22 C23 C24 119.8(8) . . ?
C22 C23 H23 120.1 . . ?
C24 C23 H23 120.1 . . ?
C25 C24 C23 120.0(8) . . ?
C25 C24 H24 120.0 . . ?
C23 C24 H24 120.0 . . ?
C24 C25 C26 120.4(8) . . ?
C24 C25 H25 119.8 . . ?
C26 C25 H25 119.8 . . ?
C25 C26 C21 119.6(7) . . ?
C25 C26 H26 120.2 . . ?
C21 C26 H26 120.2 . . ?
C32 C31 C36 118.7(7) . . ?
C32 C31 P1 121.0(5) . . ?
C36 C31 P1 120.2(6) . . ?
C31 C32 C33 121.4(8) . . ?
C31 C32 H32 119.3 . . ?
C33 C32 H32 119.3 . . ?
C32 C33 C34 119.0(8) . . ?
C32 C33 H33 120.5 . . ?
C34 C33 H33 120.5 . . ?
C35 C34 C33 120.7(7) . . ?
C35 C34 H34 119.7 . . ?
C33 C34 H34 119.7 . . ?
C34 C35 C36 120.1(7) . . ?
C34 C35 H35 119.9 . . ?
C36 C35 H35 119.9 . . ?
C31 C36 C35 120.1(7) . . ?
C31 C36 H36 120.0 . . ?
C35 C36 H36 120.0 . . ?
C42 C41 C46 119.5(6) . . ?
C42 C41 P2 122.2(5) . . ?
C46 C41 P2 118.2(5) . . ?
C41 C42 C43 118.6(6) . . ?
C41 C42 Pd1 122.0(4) . . ?
C43 C42 Pd1 119.3(5) . . ?
C44 C43 C42 120.0(7) . . ?
C44 C43 H43 120.0 . . ?
C42 C43 H43 120.0 . . ?
C45 C44 C43 121.3(6) . . ?
C45 C44 H44 119.4 . . ?
C43 C44 H44 119.4 . . ?
C44 C45 C46 119.5(7) . . ?
C44 C45 H45 120.3 . . ?
C46 C45 H45 120.3 . . ?
C45 C46 C41 121.1(7) . . ?
C45 C46 H46 119.5 . . ?
C41 C46 H46 119.5 . . ?
C56 C51 C52 117.9(6) . . ?
C56 C51 P2 122.4(5) . . ?
C52 C51 P2 119.4(5) . . ?
C53 C52 C51 120.5(7) . . ?
C53 C52 H52 119.7 . . ?
C51 C52 H52 119.7 . . ?
C54 C53 C52 120.5(8) . . ?
C54 C53 H53 119.8 . . ?
C52 C53 H53 119.8 . . ?
C53 C54 C55 120.5(8) . . ?
C53 C54 H54 119.8 . . ?
C55 C54 H54 119.8 . . ?
C54 C55 C56 119.9(8) . . ?
C54 C55 H55 120.1 . . ?
C56 C55 H55 120.1 . . ?
C55 C56 C51 120.8(7) . . ?
C55 C56 H56 119.6 . . ?
C51 C56 H56 119.6 . . ?
C62 C61 C66 118.8(6) . . ?
C62 C61 P2 119.3(5) . . ?
C66 C61 P2 121.7(5) . . ?
C61 C62 C63 120.2(7) . . ?
C61 C62 H62 119.9 . . ?
C63 C62 H62 119.9 . . ?
C64 C63 C62 120.5(7) . . ?
C64 C63 H63 119.8 . . ?
C62 C63 H63 119.8 . . ?
C63 C64 C65 119.9(7) . . ?
C63 C64 H64 120.0 . . ?
C65 C64 H64 120.0 . . ?
C64 C65 C66 120.5(7) . . ?
C64 C65 H65 119.7 . . ?
C66 C65 H65 119.7 . . ?
C65 C66 C61 120.0(7) . . ?
C65 C66 H66 120.0 . . ?
C61 C66 H66 120.0 . . ?
C72 C71 C76 116.5(7) . . ?
C72 C71 C1 120.7(6) . . ?
C76 C71 C1 122.8(7) . . ?
F5 C72 C73 117.3(8) . . ?
F5 C72 C71 120.1(7) . . ?
C73 C72 C71 122.6(8) . . ?
C74 C73 F4 120.4(9) . . ?
C74 C73 C72 119.1(9) . . ?
F4 C73 C72 120.5(9) . . ?
C73 C74 F3 118.7(11) . . ?
C73 C74 C75 121.1(8) . . ?
F3 C74 C75 120.1(10) . . ?
F2 C75 C76 120.3(11) . . ?
F2 C75 C74 120.8(9) . . ?
C76 C75 C74 118.9(8) . . ?
F1 C76 C75 117.5(8) . . ?
F1 C76 C71 120.6(7) . . ?
C75 C76 C71 121.9(9) . . ?
C82 C81 C86 116.7(6) . . ?
C82 C81 C2 121.7(6) . . ?
C86 C81 C2 121.4(6) . . ?
F6 C82 C83 116.9(7) . . ?
F6 C82 C81 120.0(6) . . ?
C83 C82 C81 123.1(7) . . ?
F7 C83 C84 119.6(8) . . ?
F7 C83 C82 121.4(9) . . ?
C84 C83 C82 119.0(8) . . ?
F8 C84 C85 118.4(10) . . ?
F8 C84 C83 121.0(10) . . ?
C85 C84 C83 120.6(8) . . ?
F9 C85 C84 122.3(8) . . ?
F9 C85 C86 118.0(9) . . ?
C84 C85 C86 119.7(8) . . ?
F10 C86 C81 120.7(7) . . ?
F10 C86 C85 118.6(7) . . ?
C81 C86 C85 120.6(8) . . ?
C92 C87 C88 118.4(6) . . ?
C92 C87 P3 119.2(5) . . ?
C88 C87 P3 122.0(5) . . ?
C89 C88 C87 120.2(7) . . ?
C89 C88 Pd4 116.9(5) . . ?
C87 C88 Pd4 122.9(5) . . ?
C88 C89 C90 120.3(7) . . ?
C88 C89 H89 119.8 . . ?
C90 C89 H89 119.8 . . ?
C91 C90 C89 120.5(7) . . ?
C91 C90 H90 119.8 . . ?
C89 C90 H90 119.8 . . ?
C90 C91 C92 119.6(7) . . ?
C90 C91 H91 120.2 . . ?
C92 C91 H91 120.2 . . ?
C91 C92 C87 120.9(7) . . ?
C91 C92 H92 119.6 . . ?
C87 C92 H92 119.6 . . ?
C94 C93 C98 117.2(6) . . ?
C94 C93 P3 123.9(6) . . ?
C98 C93 P3 118.9(5) . . ?
C95 C94 C93 120.9(8) . . ?
C95 C94 H94 119.5 . . ?
C93 C94 H94 119.5 . . ?
C96 C95 C94 121.6(9) . . ?
C96 C95 H95 119.2 . . ?
C94 C95 H95 119.2 . . ?
C95 C96 C97 119.3(9) . . ?
C95 C96 H96 120.4 . . ?
C97 C96 H96 120.4 . . ?
C96 C97 C98 119.4(9) . . ?
C96 C97 H97 120.3 . . ?
C98 C97 H97 120.3 . . ?
C97 C98 C93 121.5(8) . . ?
C97 C98 H98 119.2 . . ?
C93 C98 H98 119.2 . . ?
C100 C99 C104 118.3(6) . . ?
C100 C99 P3 121.1(6) . . ?
C104 C99 P3 120.4(5) . . ?
C101 C100 C99 119.9(8) . . ?
C101 C100 H100 120.0 . . ?
C99 C100 H100 120.0 . . ?
C102 C101 C100 121.2(8) . . ?
C102 C101 H101 119.4 . . ?
C100 C101 H101 119.4 . . ?
C101 C102 C103 120.2(8) . . ?
C101 C102 H102 119.9 . . ?
C103 C102 H102 119.9 . . ?
C102 C103 C104 120.0(8) . . ?
C102 C103 H103 120.0 . . ?
C104 C103 H103 120.0 . . ?
C103 C104 C99 120.4(7) . . ?
C103 C104 H104 119.8 . . ?
C99 C104 H104 119.8 . . ?
C110 C105 C106 120.5(6) . . ?
C110 C105 P4 118.8(5) . . ?
C106 C105 P4 120.6(5) . . ?
C105 C106 C107 117.9(6) . . ?
C105 C106 Pd3 123.4(4) . . ?
C107 C106 Pd3 118.7(5) . . ?
C108 C107 C106 121.3(7) . . ?
C108 C107 H107 119.4 . . ?
C106 C107 H107 119.4 . . ?
C109 C108 C107 119.7(6) . . ?
C109 C108 H108 120.1 . . ?
C107 C108 H108 120.1 . . ?
C108 C109 C110 120.8(6) . . ?
C108 C109 H109 119.6 . . ?
C110 C109 H109 119.6 . . ?
C105 C110 C109 119.8(7) . . ?
C105 C110 H110 120.1 . . ?
C109 C110 H110 120.1 . . ?
C112 C111 C116 117.0(7) . . ?
C112 C111 P4 121.4(5) . . ?
C116 C111 P4 121.6(5) . . ?
C113 C112 C111 121.5(7) . . ?
C113 C112 H112 119.2 . . ?
C111 C112 H112 119.2 . . ?
C112 C113 C114 119.7(8) . . ?
C112 C113 H113 120.1 . . ?
C114 C113 H113 120.1 . . ?
C115 C114 C113 120.2(8) . . ?
C115 C114 H114 119.9 . . ?
C113 C114 H114 119.9 . . ?
C114 C115 C116 120.1(7) . . ?
C114 C115 H115 119.9 . . ?
C116 C115 H115 119.9 . . ?
C115 C116 C111 121.3(7) . . ?
C115 C116 H116 119.3 . . ?
C111 C116 H116 119.3 . . ?
C118 C117 C122 117.8(10) . . ?
C118 C117 C135 122.9(10) . . ?
C122 C117 C135 119.2(8) . . ?
F11 C118 C117 120.2(11) . . ?
F11 C118 C119 118.8(12) . . ?
C117 C118 C119 121.1(15) . . ?
F12 C119 C120 128.8(18) . . ?
F12 C119 C118 117(2) . . ?
C120 C119 C118 114.5(13) . . ?
C121 C120 F13 128(3) . . ?
C121 C120 C119 123.9(18) . . ?
F13 C120 C119 108.3(18) . . ?
C120 C121 F14 118.2(16) . . ?
C120 C121 C122 121.4(19) . . ?
F14 C121 C122 120.4(18) . . ?
F15 C122 C121 118.4(13) . . ?
F15 C122 C117 120.4(8) . . ?
C121 C122 C117 121.2(14) . . ?
C128 C123 C124 114.8(7) . . ?
C128 C123 C136 121.6(7) . . ?
C124 C123 C136 123.5(7) . . ?
F16 C124 C123 119.2(8) . . ?
F16 C124 C125 117.0(9) . . ?
C123 C124 C125 123.7(9) . . ?
F17 C125 C126 122.2(9) . . ?
F17 C125 C124 120.0(10) . . ?
C126 C125 C124 117.9(9) . . ?
F18 C126 C127 120.8(9) . . ?
F18 C126 C125 118.4(10) . . ?
C127 C126 C125 120.8(8) . . ?
F19 C127 C126 119.9(8) . . ?
F19 C127 C128 120.8(9) . . ?
C126 C127 C128 119.3(9) . . ?
F20 C128 C123 120.2(7) . . ?
F20 C128 C127 116.3(8) . . ?
C123 C128 C127 123.4(8) . . ?
C130 C129 C134 119.4(6) . . ?
C130 C129 P4 123.1(5) . . ?
C134 C129 P4 117.5(6) . . ?
C129 C130 C131 119.9(8) . . ?
C129 C130 H130 120.1 . . ?
C131 C130 H130 120.1 . . ?
C132 C131 C130 120.5(9) . . ?
C132 C131 H131 119.8 . . ?
C130 C131 H131 119.8 . . ?
C131 C132 C133 119.9(8) . . ?
C131 C132 H132 120.0 . . ?
C133 C132 H132 120.0 . . ?
C134 C133 C132 119.9(8) . . ?
C134 C133 H133 120.0 . . ?
C132 C133 H133 120.0 . . ?
C133 C134 C129 120.3(8) . . ?
C133 C134 H134 119.8 . . ?
C129 C134 H134 119.8 . . ?
O6 C135 O5 129.1(6) . . ?
O6 C135 C117 115.0(6) . . ?
O5 C135 C117 116.0(6) . . ?
O8 C136 O7 130.3(6) . . ?
O8 C136 C123 116.4(6) . . ?
O7 C136 C123 113.3(6) . . ?

loop_
_geom_bond_atom_site_label_1
_geom_bond_atom_site_label_2
_geom_bond_distance
_geom_bond_site_symmetry_2
_geom_bond_publ_flag
Pd1 C42 1.992(6) . ?
Pd1 O1 2.141(4) . ?
Pd1 O3 2.148(4) . ?
Pd1 P1 2.2303(17) . ?
Pd1 Pd2 2.7078(6) . ?
P1 C21 1.823(7) . ?
P1 C11 1.825(7) . ?
P1 C31 1.829(7) . ?
F1 C76 1.322(10) . ?
O1 C1 1.248(8) . ?
C1 O2 1.261(8) . ?
C1 C71 1.510(9) . ?
Pd2 C12 1.991(6) . ?
Pd2 O4 2.148(4) . ?
Pd2 O2 2.158(5) . ?
Pd2 P2 2.2241(16) . ?
P2 C61 1.825(6) . ?
P2 C41 1.829(6) . ?
P2 C51 1.835(7) . ?
F2 C75 1.339(10) . ?
C2 O4 1.255(7) . ?
C2 O3 1.256(8) . ?
C2 C81 1.511(9) . ?
Pd3 C106 1.987(6) . ?
Pd3 O7 2.137(4) . ?
Pd3 O5 2.160(4) . ?
Pd3 P3 2.2323(16) . ?
Pd3 Pd4 2.7088(6) . ?
P3 C93 1.817(6) . ?
P3 C99 1.822(6) . ?
P3 C87 1.823(6) . ?
F3 C74 1.363(10) . ?
Pd4 C88 1.992(7) . ?
Pd4 O6 2.112(4) . ?
Pd4 O8 2.159(5) . ?
Pd4 P4 2.2360(16) . ?
P4 C129 1.825(6) . ?
P4 C111 1.830(7) . ?
P4 C105 1.833(6) . ?
F4 C73 1.348(11) . ?
O5 C135 1.268(8) . ?
F5 C72 1.334(9) . ?
O6 C135 1.239(8) . ?
F6 C82 1.340(9) . ?
O7 C136 1.262(8) . ?
F7 C83 1.327(10) . ?
F8 C84 1.333(10) . ?
O8 C136 1.236(8) . ?
F9 C85 1.338(10) . ?
F10 C86 1.317(9) . ?
C11 C12 1.393(9) . ?
C11 C16 1.412(9) . ?
F11 C118 1.319(16) . ?
C12 C13 1.387(9) . ?
F12 C119 1.321(18) . ?
C13 C14 1.391(10) . ?
C13 H13 0.9300 . ?
F13 C120 1.363(16) . ?
C14 C15 1.372(11) . ?
C14 H14 0.9300 . ?
F14 C121 1.321(19) . ?
C15 C16 1.382(10) . ?
C15 H15 0.9300 . ?
F15 C122 1.311(13) . ?
F16 C124 1.365(10) . ?
C16 H16 0.9300 . ?
F17 C125 1.321(11) . ?
F18 C126 1.344(10) . ?
F19 C127 1.347(11) . ?
F20 C128 1.335(10) . ?
C21 C22 1.384(10) . ?
C21 C26 1.405(10) . ?
C22 C23 1.363(11) . ?
C22 H22 0.9300 . ?
C23 C24 1.383(13) . ?
C23 H23 0.9300 . ?
C24 C25 1.370(13) . ?
C24 H24 0.9300 . ?
C25 C26 1.395(11) . ?
C25 H25 0.9300 . ?
C26 H26 0.9300 . ?
C31 C32 1.363(10) . ?
C31 C36 1.380(9) . ?
C32 C33 1.365(11) . ?
C32 H32 0.9300 . ?
C33 C34 1.391(12) . ?
C33 H33 0.9300 . ?
C34 C35 1.330(12) . ?
C34 H34 0.9300 . ?
C35 C36 1.389(11) . ?
C35 H35 0.9300 . ?
C36 H36 0.9300 . ?
C41 C42 1.395(9) . ?
C41 C46 1.403(9) . ?
C42 C43 1.399(9) . ?
C43 C44 1.389(11) . ?
C43 H43 0.9300 . ?
C44 C45 1.362(11) . ?
C44 H44 0.9300 . ?
C45 C46 1.365(10) . ?
C45 H45 0.9300 . ?
C46 H46 0.9300 . ?
C51 C56 1.377(9) . ?
C51 C52 1.393(9) . ?
C52 C53 1.370(10) . ?
C52 H52 0.9300 . ?
C53 C54 1.344(12) . ?
C53 H53 0.9300 . ?
C54 C55 1.367(13) . ?
C54 H54 0.9300 . ?
C55 C56 1.376(12) . ?
C55 H55 0.9300 . ?
C56 H56 0.9300 . ?
C61 C62 1.375(9) . ?
C61 C66 1.397(9) . ?
C62 C63 1.397(10) . ?
C62 H62 0.9300 . ?
C63 C64 1.355(12) . ?
C63 H63 0.9300 . ?
C64 C65 1.375(12) . ?
C64 H64 0.9300 . ?
C65 C66 1.380(10) . ?
C65 H65 0.9300 . ?
C66 H66 0.9300 . ?
C71 C72 1.378(11) . ?
C71 C76 1.380(10) . ?
C72 C73 1.367(11) . ?
C73 C74 1.346(14) . ?
C74 C75 1.373(15) . ?
C75 C76 1.371(12) . ?
C81 C82 1.379(10) . ?
C81 C86 1.390(10) . ?
C82 C83 1.376(11) . ?
C83 C84 1.367(14) . ?
C84 C85 1.363(14) . ?
C85 C86 1.408(11) . ?
C87 C92 1.396(9) . ?
C87 C88 1.404(9) . ?
C88 C89 1.373(10) . ?
C89 C90 1.387(12) . ?
C89 H89 0.9300 . ?
C90 C91 1.371(12) . ?
C90 H90 0.9300 . ?
C91 C92 1.387(10) . ?
C91 H91 0.9300 . ?
C92 H92 0.9300 . ?
C93 C94 1.380(10) . ?
C93 C98 1.391(10) . ?
C94 C95 1.373(11) . ?
C94 H94 0.9300 . ?
C95 C96 1.355(15) . ?
C95 H95 0.9300 . ?
C96 C97 1.375(14) . ?
C96 H96 0.9300 . ?
C97 C98 1.390(11) . ?
C97 H97 0.9300 . ?
C98 H98 0.9300 . ?
C99 C100 1.385(10) . ?
C99 C104 1.389(10) . ?
C100 C101 1.383(11) . ?
C100 H100 0.9300 . ?
C101 C102 1.345(14) . ?
C101 H101 0.9300 . ?
C102 C103 1.362(13) . ?
C102 H102 0.9300 . ?
C103 C104 1.384(10) . ?
C103 H103 0.9300 . ?
C104 H104 0.9300 . ?
C105 C110 1.386(9) . ?
C105 C106 1.403(9) . ?
C106 C107 1.408(8) . ?
C107 C108 1.376(10) . ?
C107 H107 0.9300 . ?
C108 C109 1.373(11) . ?
C108 H108 0.9300 . ?
C109 C110 1.390(10) . ?
C109 H109 0.9300 . ?
C110 H110 0.9300 . ?
C111 C112 1.385(10) . ?
C111 C116 1.396(9) . ?
C112 C113 1.379(11) . ?
C112 H112 0.9300 . ?
C113 C114 1.384(12) . ?
C113 H113 0.9300 . ?
C114 C115 1.349(12) . ?
C114 H114 0.9300 . ?
C115 C116 1.386(11) . ?
C115 H115 0.9300 . ?
C116 H116 0.9300 . ?
C117 C118 1.330(13) . ?
C117 C122 1.396(15) . ?
C117 C135 1.516(10) . ?
C118 C119 1.47(2) . ?
C119 C120 1.41(3) . ?
C120 C121 1.23(2) . ?
C121 C122 1.372(15) . ?
C123 C128 1.367(11) . ?
C123 C124 1.372(11) . ?
C123 C136 1.529(9) . ?
C124 C125 1.393(13) . ?
C125 C126 1.363(14) . ?
C126 C127 1.348(14) . ?
C127 C128 1.379(11) . ?
C129 C130 1.366(11) . ?
C129 C134 1.394(10) . ?
C130 C131 1.403(10) . ?
C130 H130 0.9300 . ?
C131 C132 1.349(14) . ?
C131 H131 0.9300 . ?
C132 C133 1.394(14) . ?
C132 H132 0.9300 . ?
C133 C134 1.367(11) . ?
C133 H133 0.9300 . ?
C134 H134 0.9300 . ?

loop_
_geom_torsion_atom_site_label_1
_geom_torsion_atom_site_label_2
_geom_torsion_atom_site_label_3
_geom_torsion_atom_site_label_4
_geom_torsion
_geom_torsion_site_symmetry_1
_geom_torsion_site_symmetry_2
_geom_torsion_site_symmetry_3
_geom_torsion_site_symmetry_4
_geom_torsion_publ_flag
C42 Pd1 P1 C21 -159.2(3) . . . . ?
O1 Pd1 P1 C21 23.4(3) . . . . ?
O3 Pd1 P1 C21 111.0(11) . . . . ?
Pd2 Pd1 P1 C21 105.4(2) . . . . ?
C42 Pd1 P1 C11 83.2(3) . . . . ?
O1 Pd1 P1 C11 -94.1(3) . . . . ?
O3 Pd1 P1 C11 -6.5(11) . . . . ?
Pd2 Pd1 P1 C11 -12.1(2) . . . . ?
C42 Pd1 P1 C31 -39.6(3) . . . . ?
O1 Pd1 P1 C31 143.0(3) . . . . ?
O3 Pd1 P1 C31 -129.4(11) . . . . ?
Pd2 Pd1 P1 C31 -135.0(3) . . . . ?
C42 Pd1 O1 C1 -62(3) . . . . ?
O3 Pd1 O1 C1 -98.1(5) . . . . ?
P1 Pd1 O1 C1 74.1(5) . . . . ?
Pd2 Pd1 O1 C1 -12.1(5) . . . . ?
Pd1 O1 C1 O2 2.2(10) . . . . ?
Pd1 O1 C1 C71 -177.9(4) . . . . ?
C42 Pd1 Pd2 C12 -78.4(2) . . . . ?
O1 Pd1 Pd2 C12 104.5(2) . . . . ?
O3 Pd1 Pd2 C12 -169.3(2) . . . . ?
P1 Pd1 Pd2 C12 9.97(18) . . . . ?
C42 Pd1 Pd2 O4 102.2(2) . . . . ?
O1 Pd1 Pd2 O4 -74.89(18) . . . . ?
O3 Pd1 Pd2 O4 11.39(18) . . . . ?
P1 Pd1 Pd2 O4 -169.37(13) . . . . ?
C42 Pd1 Pd2 O2 -171.2(2) . . . . ?
O1 Pd1 Pd2 O2 11.70(18) . . . . ?
O3 Pd1 Pd2 O2 97.97(19) . . . . ?
P1 Pd1 Pd2 O2 -82.79(13) . . . . ?
C42 Pd1 Pd2 P2 8.39(18) . . . . ?
O1 Pd1 Pd2 P2 -168.73(13) . . . . ?
O3 Pd1 Pd2 P2 -82.46(14) . . . . ?
P1 Pd1 Pd2 P2 96.78(6) . . . . ?
C12 Pd2 P2 C61 -152.8(3) . . . . ?
O4 Pd2 P2 C61 29.8(2) . . . . ?
O2 Pd2 P2 C61 114.4(10) . . . . ?
Pd1 Pd2 P2 C61 111.2(2) . . . . ?
C12 Pd2 P2 C41 89.6(3) . . . . ?
O4 Pd2 P2 C41 -87.8(2) . . . . ?
O2 Pd2 P2 C41 -3.2(11) . . . . ?
Pd1 Pd2 P2 C41 -6.4(2) . . . . ?
C12 Pd2 P2 C51 -31.2(3) . . . . ?
O4 Pd2 P2 C51 151.3(3) . . . . ?
O2 Pd2 P2 C51 -124.0(10) . . . . ?
Pd1 Pd2 P2 C51 -127.3(2) . . . . ?
O1 C1 O2 Pd2 13.8(10) . . . . ?
C71 C1 O2 Pd2 -166.1(4) . . . . ?
C12 Pd2 O2 C1 -112.5(5) . . . . ?
O4 Pd2 O2 C1 65.0(5) . . . . ?
P2 Pd2 O2 C1 -20.1(14) . . . . ?
Pd1 Pd2 O2 C1 -16.9(5) . . . . ?
C106 Pd3 P3 C93 157.4(3) . . . . ?
O7 Pd3 P3 C93 -114.2(12) . . . . ?
O5 Pd3 P3 C93 -25.5(2) . . . . ?
Pd4 Pd3 P3 C93 -107.2(2) . . . . ?
C106 Pd3 P3 C99 36.4(3) . . . . ?
O7 Pd3 P3 C99 124.7(12) . . . . ?
O5 Pd3 P3 C99 -146.5(3) . . . . ?
Pd4 Pd3 P3 C99 131.8(3) . . . . ?
C106 Pd3 P3 C87 -87.0(3) . . . . ?
O7 Pd3 P3 C87 1.4(12) . . . . ?
O5 Pd3 P3 C87 90.1(2) . . . . ?
Pd4 Pd3 P3 C87 8.4(2) . . . . ?
O4 C2 O3 Pd1 8.8(9) . . . . ?
C81 C2 O3 Pd1 -172.9(4) . . . . ?
C42 Pd1 O3 C2 -109.7(5) . . . . ?
O1 Pd1 O3 C2 68.0(5) . . . . ?
P1 Pd1 O3 C2 -20.2(14) . . . . ?
Pd2 Pd1 O3 C2 -14.5(5) . . . . ?
C106 Pd3 Pd4 C88 81.9(3) . . . . ?
O7 Pd3 Pd4 C88 175.2(2) . . . . ?
O5 Pd3 Pd4 C88 -98.5(2) . . . . ?
P3 Pd3 Pd4 C88 -3.93(19) . . . . ?
C106 Pd3 Pd4 O6 170.7(2) . . . . ?
O7 Pd3 Pd4 O6 -96.0(2) . . . . ?
O5 Pd3 Pd4 O6 -9.77(19) . . . . ?
P3 Pd3 Pd4 O6 84.83(15) . . . . ?
C106 Pd3 Pd4 O8 -102.2(2) . . . . ?
O7 Pd3 Pd4 O8 -8.91(19) . . . . ?
O5 Pd3 Pd4 O8 77.33(18) . . . . ?
P3 Pd3 Pd4 O8 171.94(13) . . . . ?
C106 Pd3 Pd4 P4 -7.15(18) . . . . ?
O7 Pd3 Pd4 P4 86.13(15) . . . . ?
O5 Pd3 Pd4 P4 172.37(13) . . . . ?
P3 Pd3 Pd4 P4 -93.02(6) . . . . ?
C88 Pd4 P4 C129 160.4(3) . . . . ?
O6 Pd4 P4 C129 -121.8(12) . . . . ?
O8 Pd4 P4 C129 -22.1(3) . . . . ?
Pd3 Pd4 P4 C129 -104.9(3) . . . . ?
C88 Pd4 P4 C111 42.6(3) . . . . ?
O6 Pd4 P4 C111 120.3(12) . . . . ?
O8 Pd4 P4 C111 -140.0(3) . . . . ?
Pd3 Pd4 P4 C111 137.3(2) . . . . ?
C88 Pd4 P4 C105 -83.7(3) . . . . ?
O6 Pd4 P4 C105 -5.9(13) . . . . ?
O8 Pd4 P4 C105 93.8(3) . . . . ?
Pd3 Pd4 P4 C105 11.0(2) . . . . ?
O3 C2 O4 Pd2 7.0(10) . . . . ?
C81 C2 O4 Pd2 -171.3(4) . . . . ?
C12 Pd2 O4 C2 -28(5) . . . . ?
O2 Pd2 O4 C2 -99.2(5) . . . . ?
P2 Pd2 O4 C2 73.3(5) . . . . ?
Pd1 Pd2 O4 C2 -13.9(5) . . . . ?
C106 Pd3 O5 C135 25(5) . . . . ?
O7 Pd3 O5 C135 101.2(5) . . . . ?
P3 Pd3 O5 C135 -71.8(5) . . . . ?
Pd4 Pd3 O5 C135 16.1(5) . . . . ?
C88 Pd4 O6 C135 102.7(6) . . . . ?
O8 Pd4 O6 C135 -75.2(5) . . . . ?
P4 Pd4 O6 C135 25.0(16) . . . . ?
Pd3 Pd4 O6 C135 8.0(5) . . . . ?
C106 Pd3 O7 C136 109.8(5) . . . . ?
O5 Pd3 O7 C136 -67.3(5) . . . . ?
P3 Pd3 O7 C136 21.9(15) . . . . ?
Pd4 Pd3 O7 C136 14.8(5) . . . . ?
C88 Pd4 O8 C136 67(3) . . . . ?
O6 Pd4 O8 C136 92.8(5) . . . . ?
P4 Pd4 O8 C136 -79.9(5) . . . . ?
Pd3 Pd4 O8 C136 7.0(5) . . . . ?
C21 P1 C11 C12 -107.4(6) . . . . ?
C31 P1 C11 C12 142.0(6) . . . . ?
Pd1 P1 C11 C12 12.4(6) . . . . ?
C21 P1 C11 C16 67.1(6) . . . . ?
C31 P1 C11 C16 -43.5(6) . . . . ?
Pd1 P1 C11 C16 -173.1(5) . . . . ?
C16 C11 C12 C13 0.0(10) . . . . ?
P1 C11 C12 C13 174.4(5) . . . . ?
C16 C11 C12 Pd2 -176.8(5) . . . . ?
P1 C11 C12 Pd2 -2.4(8) . . . . ?
O4 Pd2 C12 C13 -169(4) . . . . ?
O2 Pd2 C12 C13 -98.3(5) . . . . ?
P2 Pd2 C12 C13 89.2(5) . . . . ?
Pd1 Pd2 C12 C13 176.6(5) . . . . ?
O4 Pd2 C12 C11 8(5) . . . . ?
O2 Pd2 C12 C11 78.5(5) . . . . ?
P2 Pd2 C12 C11 -94.0(5) . . . . ?
Pd1 Pd2 C12 C11 -6.5(5) . . . . ?
C11 C12 C13 C14 -1.8(10) . . . . ?
Pd2 C12 C13 C14 175.0(6) . . . . ?
C12 C13 C14 C15 2.3(12) . . . . ?
C13 C14 C15 C16 -0.9(13) . . . . ?
C14 C15 C16 C11 -1.0(12) . . . . ?
C12 C11 C16 C15 1.5(11) . . . . ?
P1 C11 C16 C15 -173.2(6) . . . . ?
C11 P1 C21 C22 167.3(6) . . . . ?
C31 P1 C21 C22 -81.1(6) . . . . ?
Pd1 P1 C21 C22 46.4(6) . . . . ?
C11 P1 C21 C26 -14.1(7) . . . . ?
C31 P1 C21 C26 97.4(6) . . . . ?
Pd1 P1 C21 C26 -135.0(5) . . . . ?
C26 C21 C22 C23 -2.2(12) . . . . ?
P1 C21 C22 C23 176.4(7) . . . . ?
C21 C22 C23 C24 1.7(14) . . . . ?
C22 C23 C24 C25 -1.3(15) . . . . ?
C23 C24 C25 C26 1.6(15) . . . . ?
C24 C25 C26 C21 -2.1(13) . . . . ?
C22 C21 C26 C25 2.4(11) . . . . ?
P1 C21 C26 C25 -176.3(6) . . . . ?
C21 P1 C31 C32 -145.3(6) . . . . ?
C11 P1 C31 C32 -33.5(7) . . . . ?
Pd1 P1 C31 C32 92.3(6) . . . . ?
C21 P1 C31 C36 37.0(6) . . . . ?
C11 P1 C31 C36 148.7(6) . . . . ?
Pd1 P1 C31 C36 -85.5(6) . . . . ?
C36 C31 C32 C33 2.7(12) . . . . ?
P1 C31 C32 C33 -175.0(7) . . . . ?
C31 C32 C33 C34 -1.9(13) . . . . ?
C32 C33 C34 C35 0.6(14) . . . . ?
C33 C34 C35 C36 -0.2(14) . . . . ?
C32 C31 C36 C35 -2.3(11) . . . . ?
P1 C31 C36 C35 175.5(6) . . . . ?
C34 C35 C36 C31 1.0(13) . . . . ?
C61 P2 C41 C42 -117.8(5) . . . . ?
C51 P2 C41 C42 130.3(5) . . . . ?
Pd2 P2 C41 C42 1.3(6) . . . . ?
C61 P2 C41 C46 61.8(6) . . . . ?
C51 P2 C41 C46 -50.1(6) . . . . ?
Pd2 P2 C41 C46 -179.1(5) . . . . ?
C46 C41 C42 C43 3.4(9) . . . . ?
P2 C41 C42 C43 -177.1(5) . . . . ?
C46 C41 C42 Pd1 -171.6(5) . . . . ?
P2 C41 C42 Pd1 8.0(8) . . . . ?
O1 Pd1 C42 C41 38(3) . . . . ?
O3 Pd1 C42 C41 74.6(5) . . . . ?
P1 Pd1 C42 C41 -97.6(5) . . . . ?
Pd2 Pd1 C42 C41 -10.9(5) . . . . ?
O1 Pd1 C42 C43 -137(3) . . . . ?
O3 Pd1 C42 C43 -100.3(5) . . . . ?
P1 Pd1 C42 C43 87.4(5) . . . . ?
Pd2 Pd1 C42 C43 174.1(5) . . . . ?
C41 C42 C43 C44 -2.7(10) . . . . ?
Pd1 C42 C43 C44 172.4(6) . . . . ?
C42 C43 C44 C45 0.3(12) . . . . ?
C43 C44 C45 C46 1.5(12) . . . . ?
C44 C45 C46 C41 -0.8(11) . . . . ?
C42 C41 C46 C45 -1.7(10) . . . . ?
P2 C41 C46 C45 178.7(6) . . . . ?
C61 P2 C51 C56 48.0(6) . . . . ?
C41 P2 C51 C56 160.3(6) . . . . ?
Pd2 P2 C51 C56 -75.1(6) . . . . ?
C61 P2 C51 C52 -139.4(5) . . . . ?
C41 P2 C51 C52 -27.1(6) . . . . ?
Pd2 P2 C51 C52 97.5(5) . . . . ?
C56 C51 C52 C53 -0.2(11) . . . . ?
P2 C51 C52 C53 -173.1(6) . . . . ?
C51 C52 C53 C54 0.1(13) . . . . ?
C52 C53 C54 C55 0.4(15) . . . . ?
C53 C54 C55 C56 -0.9(16) . . . . ?
C54 C55 C56 C51 0.9(15) . . . . ?
C52 C51 C56 C55 -0.3(12) . . . . ?
P2 C51 C56 C55 172.4(7) . . . . ?
C41 P2 C61 C62 -178.8(6) . . . . ?
C51 P2 C61 C62 -68.4(6) . . . . ?
Pd2 P2 C61 C62 60.4(6) . . . . ?
C41 P2 C61 C66 7.4(7) . . . . ?
C51 P2 C61 C66 117.9(6) . . . . ?
Pd2 P2 C61 C66 -113.3(6) . . . . ?
C66 C61 C62 C63 -4.1(11) . . . . ?
P2 C61 C62 C63 -178.0(6) . . . . ?
C61 C62 C63 C64 3.4(13) . . . . ?
C62 C63 C64 C65 -0.8(14) . . . . ?
C63 C64 C65 C66 -1.1(14) . . . . ?
C64 C65 C66 C61 0.3(13) . . . . ?
C62 C61 C66 C65 2.2(11) . . . . ?
P2 C61 C66 C65 176.0(6) . . . . ?
O1 C1 C71 C72 -45.8(9) . . . . ?
O2 C1 C71 C72 134.1(7) . . . . ?
O1 C1 C71 C76 134.2(7) . . . . ?
O2 C1 C71 C76 -45.8(9) . . . . ?
C76 C71 C72 F5 176.3(7) . . . . ?
C1 C71 C72 F5 -3.6(11) . . . . ?
C76 C71 C72 C73 -1.4(12) . . . . ?
C1 C71 C72 C73 178.6(7) . . . . ?
F5 C72 C73 C74 -177.1(8) . . . . ?
C71 C72 C73 C74 0.7(13) . . . . ?
F5 C72 C73 F4 1.2(13) . . . . ?
C71 C72 C73 F4 178.9(8) . . . . ?
F4 C73 C74 F3 1.6(13) . . . . ?
C72 C73 C74 F3 179.8(8) . . . . ?
F4 C73 C74 C75 -178.1(9) . . . . ?
C72 C73 C74 C75 0.1(14) . . . . ?
C73 C74 C75 F2 -178.7(9) . . . . ?
F3 C74 C75 F2 1.6(15) . . . . ?
C73 C74 C75 C76 -0.2(15) . . . . ?
F3 C74 C75 C76 -179.9(8) . . . . ?
F2 C75 C76 F1 0.8(13) . . . . ?
C74 C75 C76 F1 -177.8(8) . . . . ?
F2 C75 C76 C71 177.9(8) . . . . ?
C74 C75 C76 C71 -0.6(14) . . . . ?
C72 C71 C76 F1 178.4(7) . . . . ?
C1 C71 C76 F1 -1.6(11) . . . . ?
C72 C71 C76 C75 1.3(12) . . . . ?
C1 C71 C76 C75 -178.7(8) . . . . ?
O4 C2 C81 C82 -44.5(9) . . . . ?
O3 C2 C81 C82 137.0(7) . . . . ?
O4 C2 C81 C86 130.3(7) . . . . ?
O3 C2 C81 C86 -48.2(9) . . . . ?
C86 C81 C82 F6 176.7(6) . . . . ?
C2 C81 C82 F6 -8.2(10) . . . . ?
C86 C81 C82 C83 -0.7(11) . . . . ?
C2 C81 C82 C83 174.3(7) . . . . ?
F6 C82 C83 F7 2.4(12) . . . . ?
C81 C82 C83 F7 179.9(8) . . . . ?
F6 C82 C83 C84 -178.8(8) . . . . ?
C81 C82 C83 C84 -1.3(13) . . . . ?
F7 C83 C84 F8 0.9(15) . . . . ?
C82 C83 C84 F8 -177.9(8) . . . . ?
F7 C83 C84 C85 179.2(9) . . . . ?
C82 C83 C84 C85 0.4(14) . . . . ?
F8 C84 C85 F9 -1.5(14) . . . . ?
C83 C84 C85 F9 -179.8(9) . . . . ?
F8 C84 C85 C86 -179.3(8) . . . . ?
C83 C84 C85 C86 2.4(14) . . . . ?
C82 C81 C86 F10 -179.3(7) . . . . ?
C2 C81 C86 F10 5.6(11) . . . . ?
C82 C81 C86 C85 3.5(11) . . . . ?
C2 C81 C86 C85 -171.5(7) . . . . ?
F9 C85 C86 F10 0.5(12) . . . . ?
C84 C85 C86 F10 178.3(8) . . . . ?
F9 C85 C86 C81 177.6(7) . . . . ?
C84 C85 C86 C81 -4.5(13) . . . . ?
C93 P3 C87 C92 -67.1(6) . . . . ?
C99 P3 C87 C92 43.7(6) . . . . ?
Pd3 P3 C87 C92 174.2(5) . . . . ?
C93 P3 C87 C88 105.1(5) . . . . ?
C99 P3 C87 C88 -144.1(5) . . . . ?
Pd3 P3 C87 C88 -13.5(6) . . . . ?
C92 C87 C88 C89 5.8(10) . . . . ?
P3 C87 C88 C89 -166.4(6) . . . . ?
C92 C87 C88 Pd4 -177.1(5) . . . . ?
P3 C87 C88 Pd4 10.7(8) . . . . ?
O6 Pd4 C88 C89 89.1(6) . . . . ?
O8 Pd4 C88 C89 115(2) . . . . ?
P4 Pd4 C88 C89 -98.1(6) . . . . ?
Pd3 Pd4 C88 C89 174.5(5) . . . . ?
O6 Pd4 C88 C87 -88.1(5) . . . . ?
O8 Pd4 C88 C87 -63(3) . . . . ?
P4 Pd4 C88 C87 84.7(5) . . . . ?
Pd3 Pd4 C88 C87 -2.7(5) . . . . ?
C87 C88 C89 C90 -3.6(12) . . . . ?
Pd4 C88 C89 C90 179.1(6) . . . . ?
C88 C89 C90 C91 -1.4(13) . . . . ?
C89 C90 C91 C92 4.0(13) . . . . ?
C90 C91 C92 C87 -1.6(12) . . . . ?
C88 C87 C92 C91 -3.3(10) . . . . ?
P3 C87 C92 C91 169.2(6) . . . . ?
C99 P3 C93 C94 -93.4(7) . . . . ?
C87 P3 C93 C94 18.3(7) . . . . ?
Pd3 P3 C93 C94 137.4(6) . . . . ?
C99 P3 C93 C98 86.0(6) . . . . ?
C87 P3 C93 C98 -162.2(6) . . . . ?
Pd3 P3 C93 C98 -43.2(6) . . . . ?
C98 C93 C94 C95 -0.2(12) . . . . ?
P3 C93 C94 C95 179.3(7) . . . . ?
C93 C94 C95 C96 -0.7(16) . . . . ?
C94 C95 C96 C97 1.3(18) . . . . ?
C95 C96 C97 C98 -1.0(16) . . . . ?
C96 C97 C98 C93 0.0(14) . . . . ?
C94 C93 C98 C97 0.6(11) . . . . ?
P3 C93 C98 C97 -178.9(6) . . . . ?
C93 P3 C99 C100 -36.9(6) . . . . ?
C87 P3 C99 C100 -147.9(6) . . . . ?
Pd3 P3 C99 C100 86.7(6) . . . . ?
C93 P3 C99 C104 148.4(5) . . . . ?
C87 P3 C99 C104 37.4(6) . . . . ?
Pd3 P3 C99 C104 -88.1(6) . . . . ?
C104 C99 C100 C101 -0.2(11) . . . . ?
P3 C99 C100 C101 -175.0(7) . . . . ?
C99 C100 C101 C102 0.8(15) . . . . ?
C100 C101 C102 C103 -0.8(16) . . . . ?
C101 C102 C103 C104 0.0(14) . . . . ?
C102 C103 C104 C99 0.7(12) . . . . ?
C100 C99 C104 C103 -0.6(10) . . . . ?
P3 C99 C104 C103 174.3(6) . . . . ?
C129 P4 C105 C110 -73.6(6) . . . . ?
C111 P4 C105 C110 33.5(6) . . . . ?
Pd4 P4 C105 C110 170.0(5) . . . . ?
C129 P4 C105 C106 102.3(5) . . . . ?
C111 P4 C105 C106 -150.6(5) . . . . ?
Pd4 P4 C105 C106 -14.1(6) . . . . ?
C110 C105 C106 C107 2.5(9) . . . . ?
P4 C105 C106 C107 -173.3(5) . . . . ?
C110 C105 C106 Pd3 -176.7(5) . . . . ?
P4 C105 C106 Pd3 7.5(8) . . . . ?
O7 Pd3 C106 C105 -83.4(5) . . . . ?
O5 Pd3 C106 C105 -8(5) . . . . ?
P3 Pd3 C106 C105 89.7(5) . . . . ?
Pd4 Pd3 C106 C105 1.5(5) . . . . ?
O7 Pd3 C106 C107 97.4(5) . . . . ?
O5 Pd3 C106 C107 173(4) . . . . ?
P3 Pd3 C106 C107 -89.5(5) . . . . ?
Pd4 Pd3 C106 C107 -177.7(5) . . . . ?
C105 C106 C107 C108 -1.1(10) . . . . ?
Pd3 C106 C107 C108 178.1(5) . . . . ?
C106 C107 C108 C109 -1.2(11) . . . . ?
C107 C108 C109 C110 2.2(12) . . . . ?
C106 C105 C110 C109 -1.6(10) . . . . ?
P4 C105 C110 C109 174.3(6) . . . . ?
C108 C109 C110 C105 -0.8(11) . . . . ?
C129 P4 C111 C112 -172.2(6) . . . . ?
C105 P4 C111 C112 77.4(6) . . . . ?
Pd4 P4 C111 C112 -51.9(6) . . . . ?
C129 P4 C111 C116 8.8(6) . . . . ?
C105 P4 C111 C116 -101.6(6) . . . . ?
Pd4 P4 C111 C116 129.0(5) . . . . ?
C116 C111 C112 C113 -2.2(11) . . . . ?
P4 C111 C112 C113 178.7(6) . . . . ?
C111 C112 C113 C114 2.2(13) . . . . ?
C112 C113 C114 C115 -0.5(13) . . . . ?
C113 C114 C115 C116 -1.1(12) . . . . ?
C114 C115 C116 C111 1.0(12) . . . . ?
C112 C111 C116 C115 0.6(10) . . . . ?
P4 C111 C116 C115 179.7(6) . . . . ?
C122 C117 C118 F11 179.5(9) . . . . ?
C135 C117 C118 F11 3.1(14) . . . . ?
C122 C117 C118 C119 -1.8(14) . . . . ?
C135 C117 C118 C119 -178.3(9) . . . . ?
F11 C118 C119 F12 -0.8(17) . . . . ?
C117 C118 C119 F12 -179.4(10) . . . . ?
F11 C118 C119 C120 -178.5(12) . . . . ?
C117 C118 C119 C120 2.9(18) . . . . ?
F12 C119 C120 C121 -178.4(12) . . . . ?
C118 C119 C120 C121 -1(2) . . . . ?
F12 C119 C120 F13 3(2) . . . . ?
C118 C119 C120 F13 -179.9(9) . . . . ?
F13 C120 C121 F14 0(2) . . . . ?
C119 C120 C121 F14 -178.8(13) . . . . ?
F13 C120 C121 C122 176.9(11) . . . . ?
C119 C120 C121 C122 -2(2) . . . . ?
C120 C121 C122 F15 -177.2(12) . . . . ?
F14 C121 C122 F15 -0.3(15) . . . . ?
C120 C121 C122 C117 2.9(17) . . . . ?
F14 C121 C122 C117 179.9(9) . . . . ?
C118 C117 C122 F15 179.1(8) . . . . ?
C135 C117 C122 F15 -4.3(12) . . . . ?
C118 C117 C122 C121 -1.1(13) . . . . ?
C135 C117 C122 C121 175.5(8) . . . . ?
C128 C123 C124 F16 -174.9(8) . . . . ?
C136 C123 C124 F16 6.9(13) . . . . ?
C128 C123 C124 C125 1.5(13) . . . . ?
C136 C123 C124 C125 -176.6(8) . . . . ?
F16 C124 C125 F17 -3.5(14) . . . . ?
C123 C124 C125 F17 179.9(9) . . . . ?
F16 C124 C125 C126 177.1(9) . . . . ?
C123 C124 C125 C126 0.5(15) . . . . ?
F17 C125 C126 F18 0.5(15) . . . . ?
C124 C125 C126 F18 179.9(8) . . . . ?
F17 C125 C126 C127 178.0(10) . . . . ?
C124 C125 C126 C127 -2.7(15) . . . . ?
F18 C126 C127 F19 -1.1(14) . . . . ?
C125 C126 C127 F19 -178.5(9) . . . . ?
F18 C126 C127 C128 180.0(8) . . . . ?
C125 C126 C127 C128 2.6(15) . . . . ?
C124 C123 C128 F20 -177.8(8) . . . . ?
C136 C123 C128 F20 0.4(11) . . . . ?
C124 C123 C128 C127 -1.6(12) . . . . ?
C136 C123 C128 C127 176.6(8) . . . . ?
F19 C127 C128 F20 -3.0(13) . . . . ?
C126 C127 C128 F20 175.9(8) . . . . ?
F19 C127 C128 C123 -179.3(8) . . . . ?
C126 C127 C128 C123 -0.4(14) . . . . ?
C111 P4 C129 C130 -108.7(7) . . . . ?
C105 P4 C129 C130 0.2(7) . . . . ?
Pd4 P4 C129 C130 119.6(6) . . . . ?
C111 P4 C129 C134 70.4(6) . . . . ?
C105 P4 C129 C134 179.3(5) . . . . ?
Pd4 P4 C129 C134 -61.3(6) . . . . ?
C134 C129 C130 C131 -1.4(12) . . . . ?
P4 C129 C130 C131 177.8(7) . . . . ?
C129 C130 C131 C132 -0.7(15) . . . . ?
C130 C131 C132 C133 0.8(15) . . . . ?
C131 C132 C133 C134 1.2(14) . . . . ?
C132 C133 C134 C129 -3.3(13) . . . . ?
C130 C129 C134 C133 3.4(11) . . . . ?
P4 C129 C134 C133 -175.7(6) . . . . ?
Pd4 O6 C135 O5 2.9(10) . . . . ?
Pd4 O6 C135 C117 -176.2(5) . . . . ?
Pd3 O5 C135 O6 -16.5(10) . . . . ?
Pd3 O5 C135 C117 162.7(5) . . . . ?
C118 C117 C135 O6 -126.8(9) . . . . ?
C122 C117 C135 O6 56.8(9) . . . . ?
C118 C117 C135 O5 53.9(11) . . . . ?
C122 C117 C135 O5 -122.5(8) . . . . ?
Pd4 O8 C136 O7 3.3(11) . . . . ?
Pd4 O8 C136 C123 -174.5(4) . . . . ?
Pd3 O7 C136 O8 -15.4(10) . . . . ?
Pd3 O7 C136 C123 162.4(4) . . . . ?
C128 C123 C136 O8 50.0(10) . . . . ?
C124 C123 C136 O8 -132.0(8) . . . . ?
C128 C123 C136 O7 -128.2(7) . . . . ?
C124 C123 C136 O7 49.8(10) . . . . ?
